data_7132554
loop_
_publ_author_name
'Liu, Rui'
'Mondal, Kartik Chandra'
'Wang, Chenfeng'
'Suthar, Sonam'
'Fang, Zijie'
'Zuo, Darui'
'Li, Yan'

_publ_section_title
;
 Synthesis of SiN/SiS-heterocycles <i>via</i> the reactions of a
 bis-silylene with isocyanate/isothiocyanate molecules.
;
_journal_issue 9
_journal_name_full 'Chemical communications (Cambridge, England)'
_journal_page_first 1148
_journal_page_last 1151
_journal_paper_doi 10.1039/d3cc04950g
_journal_volume 60
_journal_year 2024
_chemical_formula_moiety 'C40 H63 B10 N5 O3 Si2'
_chemical_formula_sum 'C40 H63 B10 N5 O3 Si2'
_chemical_formula_weight 826.23
_space_group_crystal_system monoclinic
_space_group_IT_number 14
_space_group_name_Hall '-P 2yn'
_space_group_name_H-M_alt 'P 1 21/n 1'
_atom_sites_solution_hydrogens geom
_atom_sites_solution_primary dual
_audit_creation_date 2022-05-07
_audit_creation_method
;
Olex2 1.5
(compiled 2021.12.09 svn.r5202d8cf for OlexSys, GUI svn.r6439)
;
_audit_update_record
;
2023-09-20 deposited with the CCDC.	2023-12-27 downloaded from the CCDC.
;
_cell_angle_alpha 90
_cell_angle_beta 104.210(13)
_cell_angle_gamma 90
_cell_formula_units_Z 4
_cell_length_a 12.922(5)
_cell_length_b 17.399(8)
_cell_length_c 21.674(8)
_cell_measurement_reflns_used 9921
_cell_measurement_temperature 170.00
_cell_measurement_theta_max 27.093
_cell_measurement_theta_min 2.269
_cell_volume 4724(3)
_computing_cell_refinement 'SAINT V8.40B (?, 2016)'
_computing_data_reduction 'SAINT V8.40B (?, 2016)'
_computing_molecular_graphics 'Olex2 1.5 (Dolomanov et al., 2009)'
_computing_publication_material 'Olex2 1.5 (Dolomanov et al., 2009)'
_computing_structure_refinement 'SHELXL 2018/3 (Sheldrick, 2015)'
_computing_structure_solution 'SHELXT 2018/2 (Sheldrick, 2018)'
_diffrn_ambient_temperature 170.00
_diffrn_measured_fraction_theta_full 0.999
_diffrn_measured_fraction_theta_max 0.997
_diffrn_measurement_device_type 'Bruker APEX-II CCD'
_diffrn_measurement_method '\f and \w scans'
_diffrn_radiation_type MoK\a
_diffrn_radiation_wavelength 0.71073
_diffrn_reflns_av_R_equivalents 0.0633
_diffrn_reflns_av_unetI/netI 0.0467
_diffrn_reflns_Laue_measured_fraction_full 0.999
_diffrn_reflns_Laue_measured_fraction_max 0.997
_diffrn_reflns_limit_h_max 16
_diffrn_reflns_limit_h_min -16
_diffrn_reflns_limit_k_max 19
_diffrn_reflns_limit_k_min -22
_diffrn_reflns_limit_l_max 26
_diffrn_reflns_limit_l_min -27
_diffrn_reflns_number 52696
_diffrn_reflns_point_group_measured_fraction_full 0.999
_diffrn_reflns_point_group_measured_fraction_max 0.997
_diffrn_reflns_theta_full 25.242
_diffrn_reflns_theta_max 27.078
_diffrn_reflns_theta_min 2.087
_diffrn_source_current 1.4
_diffrn_source_power 0.07
_diffrn_source_voltage 50.0
_diffrn_standards_number 0
_exptl_absorpt_coefficient_mu 0.117
_exptl_absorpt_correction_T_max 0.7455
_exptl_absorpt_correction_T_min 0.7069
_exptl_absorpt_correction_type multi-scan
_exptl_absorpt_process_details
;
SADABS-2016/2 (Bruker,2016/2) was used for absorption correction.
wR2(int) was 0.0820 before and 0.0609 after correction.
The Ratio of minimum to maximum transmission is 0.9482.
The \l/2 correction factor is Not present.
;
_exptl_crystal_colour 'whiteish colourless'
_exptl_crystal_colour_modifier whiteish
_exptl_crystal_colour_primary colourless
_exptl_crystal_density_diffrn 1.162
_exptl_crystal_description 'rect. Prism'
_exptl_crystal_F_000 1760
_exptl_crystal_size_max 0.08
_exptl_crystal_size_mid 0.04
_exptl_crystal_size_min 0.03
_refine_diff_density_max 0.307
_refine_diff_density_min -0.300
_refine_diff_density_rms 0.047
_refine_ls_extinction_method none
_refine_ls_goodness_of_fit_ref 1.032
_refine_ls_hydrogen_treatment constr
_refine_ls_matrix_type full
_refine_ls_number_parameters 554
_refine_ls_number_reflns 10383
_refine_ls_number_restraints 0
_refine_ls_restrained_S_all 1.032
_refine_ls_R_factor_all 0.0678
_refine_ls_R_factor_gt 0.0452
_refine_ls_shift/su_max 0.001
_refine_ls_shift/su_mean 0.000
_refine_ls_structure_factor_coef Fsqd
_refine_ls_weighting_details 'w=1/[\s^2^(Fo^2^)+(0.0435P)^2^+2.1968P] where P=(Fo^2^+2Fc^2^)/3'
_refine_ls_weighting_scheme calc
_refine_ls_wR_factor_gt 0.1013
_refine_ls_wR_factor_ref 0.1148
_reflns_Friedel_coverage 0.000
_reflns_number_gt 7851
_reflns_number_total 10383
_reflns_threshold_expression 'I > 2\s(I)'
_cod_data_source_file d3cc04950g2.cif
_cod_data_source_block mo_220506_ly_lr0505_1_0m
_cod_depositor_comments 'Adding full bibliography for 7132552--7132556.cif.'
_cod_database_code 7132554
_shelx_shelxl_version_number 2018/3
_shelx_space_group_comment
;
The symmetry employed for this shelxl refinement is uniquely defined
by the following loop, which should always be used as a source of
symmetry information in preference to the above space-group names.
They are only intended as comments.
;
_shelx_estimated_absorpt_t_max 0.997
_shelx_estimated_absorpt_t_min 0.991
_olex2_refinement_description
;
1. Fixed Uiso
 At 1.2 times of:
  All B(H) groups, All C(H) groups
 At 1.5 times of:
  All C(H,H,H) groups
2.a Aromatic/amide H refined with riding coordinates:
 C20(H20), C16(H16), C33(H33), C29(H29), C19(H19), C18(H18), C6(H6), C3(H3),
 C17(H17), C2(H2), C30(H30), C1(H1), C32(H32), C31(H31)
2.b Idealised Me refined as rotating group:
 C38(H38A,H38B,H38C), C25(H25A,H25B,H25C), C24(H24A,H24B,H24C), C39(H39A,H39B,
 H39C), C28(H28A,H28B,H28C), C36(H36A,H36B,H36C), C26(H26A,H26B,H26C), C22(H22A,
 H22B,H22C), C21(H21A,H21B,H21C), C11(H11A,H11B,H11C), C12(H12A,H12B,H12C),
 C7(H7A,H7B,H7C), C13(H13A,H13B,H13C)
2.c Boron cage BH refined with riding coordinates:
 B8(H8), B5(H5), B1(H1A), B9(H9), B10(H10), B4(H4), B7(H7), B6(H6A), B3(H3A),
 B2(H2A)
;
_olex2_submission_special_instructions 'No special instructions were received'

loop_
_space_group_symop_operation_xyz
'x, y, z'
'-x+1/2, y+1/2, -z+1/2'
'-x, -y, -z'
'x-1/2, -y-1/2, z-1/2'

loop_
_atom_site_label
_atom_site_type_symbol
_atom_site_fract_x
_atom_site_fract_y
_atom_site_fract_z
_atom_site_U_iso_or_equiv
_atom_site_adp_type
_atom_site_occupancy
_atom_site_site_symmetry_order
_atom_site_calc_flag
_atom_site_refinement_flags_posn
_atom_site_refinement_flags_adp
_atom_site_refinement_flags_occupancy
_atom_site_disorder_assembly
_atom_site_disorder_group
Si01 Si 0.40012(4) 0.67183(3) 0.31723(2) 0.01778(10) Uani 1 1 d . . . . .
Si02 Si 0.55608(4) 0.61020(3) 0.29229(2) 0.01932(11) Uani 1 1 d . . . . .
O1 O 0.52178(9) 0.70046(6) 0.31260(6) 0.0213(3) Uani 1 1 d . . . . .
O2 O 0.45000(9) 0.58065(6) 0.31631(6) 0.0215(3) Uani 1 1 d . . . . .
N4 N 0.36394(11) 0.76000(8) 0.35909(7) 0.0221(3) Uani 1 1 d . . . . .
N2 N 0.69511(11) 0.60749(8) 0.33745(7) 0.0207(3) Uani 1 1 d . . . . .
N5 N 0.30378(12) 0.64617(8) 0.36501(7) 0.0234(3) Uani 1 1 d . . . . .
O3 O 0.61803(12) 0.50680(9) 0.09120(7) 0.0423(4) Uani 1 1 d . . . . .
N3 N 0.61727(11) 0.50885(8) 0.28734(7) 0.0248(3) Uani 1 1 d . . . . .
N1 N 0.55003(12) 0.62062(9) 0.15456(7) 0.0267(3) Uani 1 1 d . . . . .
C35 C 0.30195(13) 0.71813(10) 0.38683(8) 0.0224(4) Uani 1 1 d . . . . .
C15 C 0.80381(14) 0.48366(10) 0.35150(9) 0.0244(4) Uani 1 1 d . . . . .
C14 C 0.70685(14) 0.53152(10) 0.32652(8) 0.0227(4) Uani 1 1 d . . . . .
C37 C 0.39978(14) 0.84153(10) 0.37311(9) 0.0259(4) Uani 1 1 d . . . . .
C8 C 0.50505(13) 0.62725(9) 0.20038(8) 0.0211(3) Uani 1 1 d . . . . .
C10 C 0.31930(13) 0.68309(9) 0.22972(8) 0.0195(3) Uani 1 1 d . . . . .
C23 C 0.76443(14) 0.65760(10) 0.38680(9) 0.0270(4) Uani 1 1 d . . . . .
C20 C 0.87769(14) 0.47673(11) 0.31468(9) 0.0288(4) Uani 1 1 d . . . . .
H20 H 0.866200 0.502609 0.274977 0.035 Uiso 1 1 calc R U . . .
C34 C 0.23959(15) 0.74680(10) 0.43157(9) 0.0269(4) Uani 1 1 d . . . . .
C9 C 0.38731(13) 0.65390(9) 0.17638(8) 0.0203(3) Uani 1 1 d . . . . .
C38 C 0.44214(17) 0.87168(11) 0.31798(10) 0.0338(4) Uani 1 1 d . . . . .
H38A H 0.497724 0.837026 0.310669 0.051 Uiso 1 1 calc R U . . .
H38B H 0.472273 0.923124 0.328353 0.051 Uiso 1 1 calc R U . . .
H38C H 0.383647 0.874276 0.279459 0.051 Uiso 1 1 calc R U . . .
C5 C 0.66139(14) 0.60755(11) 0.16517(8) 0.0276(4) Uani 1 1 d . . . . .
C27 C 0.26770(15) 0.57307(10) 0.38987(9) 0.0294(4) Uani 1 1 d . . . . .
C25 C 0.24569(16) 0.51341(11) 0.33631(10) 0.0334(4) Uani 1 1 d . . . . .
H25A H 0.222680 0.465119 0.352032 0.050 Uiso 1 1 calc R U . . .
H25B H 0.310944 0.504537 0.321958 0.050 Uiso 1 1 calc R U . . .
H25C H 0.189346 0.532403 0.300643 0.050 Uiso 1 1 calc R U . . .
C16 C 0.82041(16) 0.44560(11) 0.40931(10) 0.0339(4) Uani 1 1 d . . . . .
H16 H 0.769707 0.449797 0.434304 0.041 Uiso 1 1 calc R U . . .
C33 C 0.13555(15) 0.77247(11) 0.40620(10) 0.0328(4) Uani 1 1 d . . . . .
H33 H 0.104934 0.769327 0.361697 0.039 Uiso 1 1 calc R U . . .
C4 C 0.69660(16) 0.55104(12) 0.12858(9) 0.0322(4) Uani 1 1 d . . . . .
C29 C 0.28359(17) 0.74996(12) 0.49673(9) 0.0353(5) Uani 1 1 d . . . . .
H29 H 0.354154 0.731995 0.514137 0.042 Uiso 1 1 calc R U . . .
C19 C 0.96777(15) 0.43209(11) 0.33605(10) 0.0349(5) Uani 1 1 d . . . . .
H19 H 1.018214 0.427235 0.310943 0.042 Uiso 1 1 calc R U . . .
C18 C 0.98482(17) 0.39439(12) 0.39397(11) 0.0405(5) Uani 1 1 d . . . . .
H18 H 1.046915 0.363788 0.408532 0.049 Uiso 1 1 calc R U . . .
C6 C 0.73578(15) 0.65746(12) 0.20186(9) 0.0318(4) Uani 1 1 d . . . . .
H6 H 0.712528 0.696902 0.225625 0.038 Uiso 1 1 calc R U . . .
C3 C 0.80490(17) 0.54376(13) 0.13183(11) 0.0406(5) Uani 1 1 d . . . . .
H3 H 0.829010 0.504647 0.108131 0.049 Uiso 1 1 calc R U . . .
C24 C 0.75073(16) 0.74109(11) 0.36495(10) 0.0355(5) Uani 1 1 d . . . . .
H24A H 0.776452 0.747341 0.326302 0.053 Uiso 1 1 calc R U . . .
H24B H 0.791893 0.774469 0.398548 0.053 Uiso 1 1 calc R U . . .
H24C H 0.675052 0.755125 0.355941 0.053 Uiso 1 1 calc R U . . .
C17 C 0.91177(17) 0.40125(13) 0.43045(11) 0.0420(5) Uani 1 1 d . . . . .
H17 H 0.923849 0.375549 0.470253 0.050 Uiso 1 1 calc R U . . .
C2 C 0.87788(17) 0.59329(14) 0.16948(11) 0.0433(5) Uani 1 1 d . . . . .
H2 H 0.951743 0.587878 0.171357 0.052 Uiso 1 1 calc R U . . .
C30 C 0.2234(2) 0.77971(14) 0.53635(11) 0.0473(6) Uani 1 1 d . . . . .
H30 H 0.252966 0.781805 0.581000 0.057 Uiso 1 1 calc R U . . .
C39 C 0.30941(17) 0.89480(11) 0.38091(12) 0.0435(5) Uani 1 1 d . . . . .
H39A H 0.248004 0.888743 0.344332 0.065 Uiso 1 1 calc R U . . .
H39B H 0.334059 0.948235 0.383334 0.065 Uiso 1 1 calc R U . . .
H39C H 0.288382 0.881487 0.420052 0.065 Uiso 1 1 calc R U . . .
C012 C 0.58081(15) 0.42929(10) 0.26823(10) 0.0324(4) Uani 1 1 d . . . . .
C28 C 0.16450(18) 0.58323(13) 0.41147(12) 0.0457(6) Uani 1 1 d . . . . .
H28A H 0.109327 0.605170 0.376616 0.069 Uiso 1 1 calc R U . . .
H28B H 0.177384 0.617865 0.448228 0.069 Uiso 1 1 calc R U . . .
H28C H 0.140617 0.533166 0.423429 0.069 Uiso 1 1 calc R U . . .
C1 C 0.84448(16) 0.65017(13) 0.20415(10) 0.0389(5) Uani 1 1 d . . . . .
H1 H 0.894866 0.684294 0.229485 0.047 Uiso 1 1 calc R U . . .
C36 C 0.49042(18) 0.84116(13) 0.43348(10) 0.0430(5) Uani 1 1 d . . . . .
H36A H 0.463563 0.822394 0.469256 0.064 Uiso 1 1 calc R U . . .
H36B H 0.518092 0.893468 0.442550 0.064 Uiso 1 1 calc R U . . .
H36C H 0.547775 0.807374 0.427381 0.064 Uiso 1 1 calc R U . . .
B8 B 0.30226(16) 0.61345(12) 0.11084(10) 0.0260(4) Uani 1 1 d . . . . .
H8 H 0.325015 0.565198 0.082601 0.031 Uiso 1 1 calc R U . . .
B5 B 0.21583(18) 0.68953(13) 0.07513(10) 0.0301(5) Uani 1 1 d . . . . .
H5 H 0.180138 0.691598 0.022552 0.036 Uiso 1 1 calc R U . . .
C32 C 0.07689(17) 0.80268(12) 0.44641(12) 0.0426(5) Uani 1 1 d . . . . .
H32 H 0.006398 0.820918 0.429243 0.051 Uiso 1 1 calc R U . . .
B1 B 0.36705(16) 0.75052(11) 0.18428(9) 0.0227(4) Uani 1 1 d . . . . .
H1A H 0.432722 0.792113 0.204604 0.027 Uiso 1 1 calc R U . . .
C31 C 0.1207(2) 0.80624(14) 0.51116(12) 0.0491(6) Uani 1 1 d . . . . .
H31 H 0.080438 0.826924 0.538469 0.059 Uiso 1 1 calc R U . . .
B9 B 0.17209(16) 0.62168(12) 0.12471(10) 0.0268(4) Uani 1 1 d . . . . .
H9 H 0.107688 0.578905 0.104999 0.032 Uiso 1 1 calc R U . . .
B10 B 0.28273(15) 0.59834(11) 0.18858(9) 0.0220(4) Uani 1 1 d . . . . .
H10 H 0.292862 0.540323 0.211665 0.026 Uiso 1 1 calc R U . . .
C26 C 0.3578(2) 0.54495(13) 0.44519(11) 0.0485(6) Uani 1 1 d . . . . .
H26A H 0.337479 0.495806 0.460905 0.073 Uiso 1 1 calc R U . . .
H26B H 0.370530 0.582958 0.479603 0.073 Uiso 1 1 calc R U . . .
H26C H 0.423108 0.538119 0.430440 0.073 Uiso 1 1 calc R U . . .
C22 C 0.88356(17) 0.63868(14) 0.39779(13) 0.0533(7) Uani 1 1 d . . . . .
H22A H 0.897769 0.588036 0.417869 0.080 Uiso 1 1 calc R U . . .
H22B H 0.925820 0.677652 0.425641 0.080 Uiso 1 1 calc R U . . .
H22C H 0.903170 0.638280 0.356892 0.080 Uiso 1 1 calc R U . . .
C21 C 0.7291(2) 0.64846(14) 0.44857(10) 0.0527(6) Uani 1 1 d . . . . .
H21A H 0.653979 0.663312 0.441481 0.079 Uiso 1 1 calc R U . . .
H21B H 0.772989 0.681451 0.481456 0.079 Uiso 1 1 calc R U . . .
H21C H 0.737768 0.594735 0.462464 0.079 Uiso 1 1 calc R U . . .
B4 B 0.14331(17) 0.72148(13) 0.13056(10) 0.0294(5) Uani 1 1 d . . . . .
H4 H 0.060129 0.744606 0.114639 0.035 Uiso 1 1 calc R U . . .
B7 B 0.35267(17) 0.70792(12) 0.10766(10) 0.0261(4) Uani 1 1 d . . . . .
H7 H 0.408091 0.721982 0.076820 0.031 Uiso 1 1 calc R U . . .
B6 B 0.25631(17) 0.77466(12) 0.12076(10) 0.0272(4) Uani 1 1 d . . . . .
H6A H 0.247733 0.833211 0.098622 0.033 Uiso 1 1 calc R U . . .
C11 C 0.66240(18) 0.38238(12) 0.24389(13) 0.0468(6) Uani 1 1 d . . . . .
H11A H 0.687941 0.412554 0.212410 0.070 Uiso 1 1 calc R U . . .
H11B H 0.628910 0.334997 0.224056 0.070 Uiso 1 1 calc R U . . .
H11C H 0.722751 0.369466 0.279560 0.070 Uiso 1 1 calc R U . . .
B3 B 0.18575(15) 0.66502(12) 0.20095(10) 0.0244(4) Uani 1 1 d . . . . .
H3A H 0.130775 0.650929 0.232059 0.029 Uiso 1 1 calc R U . . .
B2 B 0.23751(16) 0.75895(11) 0.19850(10) 0.0246(4) Uani 1 1 d . . . . .
H2A H 0.216992 0.806810 0.227950 0.029 Uiso 1 1 calc R U . . .
C12 C 0.48077(18) 0.43705(13) 0.21377(13) 0.0532(7) Uani 1 1 d . . . . .
H12A H 0.427317 0.467684 0.227983 0.080 Uiso 1 1 calc R U . . .
H12B H 0.451667 0.385896 0.200838 0.080 Uiso 1 1 calc R U . . .
H12C H 0.499131 0.462545 0.177565 0.080 Uiso 1 1 calc R U . . .
C7 C 0.6456(2) 0.46241(15) 0.04208(13) 0.0602(7) Uani 1 1 d . . . . .
H7A H 0.580782 0.440064 0.014702 0.090 Uiso 1 1 calc R U . . .
H7B H 0.694598 0.421134 0.061258 0.090 Uiso 1 1 calc R U . . .
H7C H 0.680254 0.495584 0.016601 0.090 Uiso 1 1 calc R U . . .
C13 C 0.5526(2) 0.38961(13) 0.32453(13) 0.0550(7) Uani 1 1 d . . . . .
H13A H 0.617459 0.382436 0.358630 0.083 Uiso 1 1 calc R U . . .
H13B H 0.520344 0.339461 0.311080 0.083 Uiso 1 1 calc R U . . .
H13C H 0.501768 0.421402 0.340135 0.083 Uiso 1 1 calc R U . . .

loop_
_atom_site_aniso_label
_atom_site_aniso_U_11
_atom_site_aniso_U_22
_atom_site_aniso_U_33
_atom_site_aniso_U_23
_atom_site_aniso_U_13
_atom_site_aniso_U_12
Si01 0.0187(2) 0.0184(2) 0.0167(2) -0.00042(17) 0.00522(17) 0.00102(18)
Si02 0.0174(2) 0.0206(2) 0.0201(2) -0.00225(18) 0.00498(18) 0.00041(18)
O1 0.0188(6) 0.0212(6) 0.0235(6) -0.0014(5) 0.0045(5) -0.0003(5)
O2 0.0209(6) 0.0192(6) 0.0258(6) 0.0019(5) 0.0087(5) 0.0019(5)
N4 0.0268(7) 0.0200(7) 0.0200(7) -0.0022(6) 0.0064(6) 0.0015(6)
N2 0.0176(7) 0.0227(7) 0.0210(7) -0.0020(6) 0.0036(6) 0.0008(6)
N5 0.0275(8) 0.0212(7) 0.0250(8) 0.0003(6) 0.0134(6) 0.0015(6)
O3 0.0429(8) 0.0504(9) 0.0386(8) -0.0154(7) 0.0192(7) -0.0049(7)
N3 0.0217(7) 0.0213(7) 0.0311(8) -0.0046(6) 0.0057(6) 0.0020(6)
N1 0.0251(8) 0.0336(8) 0.0230(8) -0.0027(6) 0.0089(6) 0.0012(7)
C35 0.0227(8) 0.0268(9) 0.0167(8) 0.0004(7) 0.0027(7) 0.0060(7)
C15 0.0209(8) 0.0243(9) 0.0274(9) -0.0013(7) 0.0049(7) 0.0020(7)
C14 0.0222(8) 0.0248(9) 0.0235(9) 0.0007(7) 0.0103(7) 0.0017(7)
C37 0.0274(9) 0.0212(8) 0.0275(9) -0.0062(7) 0.0035(8) -0.0001(7)
C8 0.0205(8) 0.0194(8) 0.0248(9) -0.0028(7) 0.0081(7) -0.0014(7)
C10 0.0189(8) 0.0204(8) 0.0197(8) -0.0021(7) 0.0055(7) 0.0003(7)
C23 0.0243(9) 0.0271(9) 0.0264(9) -0.0056(7) 0.0001(7) -0.0005(7)
C20 0.0279(9) 0.0291(9) 0.0313(10) 0.0007(8) 0.0108(8) 0.0031(8)
C34 0.0313(10) 0.0271(9) 0.0257(9) -0.0031(7) 0.0134(8) 0.0031(8)
C9 0.0218(8) 0.0228(8) 0.0166(8) -0.0018(6) 0.0057(7) 0.0002(7)
C38 0.0411(11) 0.0249(9) 0.0354(11) -0.0018(8) 0.0092(9) -0.0059(9)
C5 0.0250(9) 0.0390(10) 0.0211(9) 0.0034(8) 0.0102(7) 0.0010(8)
C27 0.0361(10) 0.0256(9) 0.0326(10) 0.0052(8) 0.0198(9) -0.0009(8)
C25 0.0389(11) 0.0248(9) 0.0424(12) 0.0011(8) 0.0212(10) -0.0056(8)
C16 0.0343(10) 0.0373(11) 0.0331(11) 0.0059(9) 0.0142(9) 0.0084(9)
C33 0.0308(10) 0.0330(10) 0.0364(11) -0.0056(9) 0.0116(9) 0.0031(8)
C4 0.0329(10) 0.0398(11) 0.0277(10) 0.0011(8) 0.0149(8) 0.0019(9)
C29 0.0408(11) 0.0417(11) 0.0255(10) -0.0053(9) 0.0122(9) -0.0002(9)
C19 0.0266(10) 0.0346(11) 0.0468(12) -0.0048(9) 0.0153(9) 0.0050(8)
C18 0.0331(11) 0.0360(11) 0.0506(13) 0.0034(10) 0.0070(10) 0.0155(9)
C6 0.0324(10) 0.0413(11) 0.0244(10) 0.0024(8) 0.0120(8) -0.0008(9)
C3 0.0373(11) 0.0490(13) 0.0422(12) 0.0041(10) 0.0227(10) 0.0089(10)
C24 0.0307(10) 0.0274(10) 0.0437(12) -0.0038(9) 0.0001(9) -0.0068(8)
C17 0.0456(12) 0.0427(12) 0.0377(12) 0.0134(10) 0.0102(10) 0.0140(10)
C2 0.0260(10) 0.0624(15) 0.0457(13) 0.0140(11) 0.0169(10) 0.0059(10)
C30 0.0628(15) 0.0526(14) 0.0319(12) -0.0139(10) 0.0221(11) -0.0082(12)
C39 0.0401(12) 0.0244(10) 0.0682(16) -0.0079(10) 0.0178(11) 0.0026(9)
C012 0.0286(10) 0.0206(9) 0.0477(12) -0.0091(8) 0.0088(9) -0.0012(8)
C28 0.0542(14) 0.0377(11) 0.0598(15) -0.0022(11) 0.0420(13) -0.0066(10)
C1 0.0301(10) 0.0525(13) 0.0342(11) 0.0077(10) 0.0078(9) -0.0072(10)
C36 0.0425(12) 0.0467(13) 0.0333(12) -0.0068(10) -0.0027(10) -0.0099(10)
B8 0.0274(10) 0.0285(10) 0.0206(10) -0.0057(8) 0.0032(8) -0.0022(9)
B5 0.0322(11) 0.0317(11) 0.0222(10) -0.0001(9) -0.0014(9) 0.0015(9)
C32 0.0339(11) 0.0386(12) 0.0616(15) -0.0123(11) 0.0239(11) 0.0016(9)
B1 0.0262(10) 0.0212(9) 0.0205(9) 0.0011(8) 0.0053(8) 0.0008(8)
C31 0.0536(14) 0.0496(13) 0.0567(15) -0.0216(12) 0.0373(13) -0.0081(11)
B9 0.0236(10) 0.0286(11) 0.0252(11) -0.0049(8) 0.0003(8) -0.0013(8)
B10 0.0202(9) 0.0223(9) 0.0228(10) -0.0024(8) 0.0042(8) -0.0030(8)
C26 0.0602(15) 0.0431(13) 0.0408(13) 0.0168(10) 0.0094(11) -0.0015(11)
C22 0.0271(11) 0.0430(13) 0.0776(18) -0.0203(12) -0.0107(11) 0.0012(10)
C21 0.0830(18) 0.0502(14) 0.0255(11) -0.0087(10) 0.0143(12) -0.0104(13)
B4 0.0254(10) 0.0306(11) 0.0275(11) -0.0007(9) -0.0021(9) 0.0039(9)
B7 0.0319(11) 0.0284(10) 0.0174(9) 0.0017(8) 0.0046(8) 0.0012(9)
B6 0.0301(11) 0.0270(10) 0.0217(10) 0.0019(8) 0.0011(9) 0.0020(9)
C11 0.0415(12) 0.0303(11) 0.0705(17) -0.0198(11) 0.0177(12) 0.0000(10)
B3 0.0178(9) 0.0254(10) 0.0286(11) -0.0021(8) 0.0032(8) 0.0002(8)
B2 0.0245(10) 0.0229(10) 0.0249(10) -0.0001(8) 0.0031(8) 0.0039(8)
C12 0.0406(12) 0.0309(11) 0.0763(18) -0.0214(12) -0.0084(12) 0.0001(10)
C7 0.0738(18) 0.0572(16) 0.0589(16) -0.0269(13) 0.0342(15) -0.0074(14)
C13 0.0630(16) 0.0374(12) 0.0711(18) 0.0002(12) 0.0290(14) -0.0154(12)

loop_
_atom_type_symbol
_atom_type_description
_atom_type_scat_dispersion_real
_atom_type_scat_dispersion_imag
_atom_type_scat_source
C C 0.0033 0.0016 'International Tables Vol C Tables 4.2.6.8 and 6.1.1.4'
H H 0.0000 0.0000 'International Tables Vol C Tables 4.2.6.8 and 6.1.1.4'
B B 0.0013 0.0007 'International Tables Vol C Tables 4.2.6.8 and 6.1.1.4'
N N 0.0061 0.0033 'International Tables Vol C Tables 4.2.6.8 and 6.1.1.4'
O O 0.0106 0.0060 'International Tables Vol C Tables 4.2.6.8 and 6.1.1.4'
Si Si 0.0817 0.0704 'International Tables Vol C Tables 4.2.6.8 and 6.1.1.4'

loop_
_geom_angle_atom_site_label_1
_geom_angle_atom_site_label_2
_geom_angle_atom_site_label_3
_geom_angle
_geom_angle_site_symmetry_1
_geom_angle_site_symmetry_3
_geom_angle_publ_flag
O1 Si01 Si02 44.30(5) . . ?
O1 Si01 O2 85.04(6) . . ?
O1 Si01 N4 97.65(6) . . ?
O1 Si01 N5 150.62(7) . . ?
O1 Si01 C35 126.97(7) . . ?
O1 Si01 C10 101.51(7) . . ?
O2 Si01 Si02 42.49(4) . . ?
O2 Si01 N4 152.97(7) . . ?
O2 Si01 N5 95.12(6) . . ?
O2 Si01 C35 126.23(6) . . ?
O2 Si01 C10 101.31(7) . . ?
N4 Si01 Si02 140.29(5) . . ?
N4 Si01 C35 34.65(6) . . ?
N4 Si01 C10 104.44(7) . . ?
N5 Si01 Si02 135.67(5) . . ?
N5 Si01 N4 69.55(7) . . ?
N5 Si01 C35 34.93(6) . . ?
N5 Si01 C10 107.21(8) . . ?
C35 Si01 Si02 153.62(5) . . ?
C10 Si01 Si02 95.91(5) . . ?
C10 Si01 C35 110.43(7) . . ?
O1 Si02 Si01 42.93(4) . . ?
O1 Si02 N2 99.68(6) . . ?
O1 Si02 N3 167.44(7) . . ?
O1 Si02 C14 134.29(6) . . ?
O1 Si02 C8 94.50(7) . . ?
O2 Si02 Si01 44.15(5) . . ?
O2 Si02 O1 85.30(6) . . ?
O2 Si02 N2 127.11(7) . . ?
O2 Si02 N3 96.57(7) . . ?
O2 Si02 C14 113.87(7) . . ?
O2 Si02 C8 105.51(7) . . ?
N2 Si02 Si01 130.27(5) . . ?
N2 Si02 N3 69.27(6) . . ?
N2 Si02 C14 35.25(6) . . ?
N2 Si02 C8 126.19(7) . . ?
N3 Si02 Si01 140.69(5) . . ?
N3 Si02 C14 34.12(6) . . ?
N3 Si02 C8 96.94(7) . . ?
C14 Si02 Si01 147.87(5) . . ?
C8 Si02 Si01 93.90(5) . . ?
C8 Si02 C14 117.08(7) . . ?
Si01 O1 Si02 92.77(6) . . ?
Si02 O2 Si01 93.36(6) . . ?
C35 N4 Si01 91.13(11) . . ?
C35 N4 C37 128.05(14) . . ?
C37 N4 Si01 139.56(11) . . ?
C14 N2 Si02 93.95(11) . . ?
C14 N2 C23 128.27(15) . . ?
C23 N2 Si02 135.01(11) . . ?
C35 N5 Si01 92.55(11) . . ?
C35 N5 C27 129.15(14) . . ?
C27 N5 Si01 135.55(11) . . ?
C4 O3 C7 117.41(17) . . ?
C14 N3 Si02 89.88(11) . . ?
C14 N3 C012 128.78(15) . . ?
C012 N3 Si02 138.86(12) . . ?
C8 N1 C5 121.82(16) . . ?
N4 C35 Si01 54.22(9) . . ?
N4 C35 N5 106.69(14) . . ?
N4 C35 C34 126.32(16) . . ?
N5 C35 Si01 52.52(8) . . ?
N5 C35 C34 126.96(16) . . ?
C34 C35 Si01 179.36(14) . . ?
C20 C15 C14 118.27(16) . . ?
C16 C15 C14 121.65(16) . . ?
C16 C15 C20 120.07(17) . . ?
N2 C14 Si02 50.80(8) . . ?
N2 C14 C15 126.88(16) . . ?
N3 C14 Si02 56.00(9) . . ?
N3 C14 N2 106.61(15) . . ?
N3 C14 C15 126.45(16) . . ?
C15 C14 Si02 177.03(13) . . ?
N4 C37 C38 108.61(14) . . ?
N4 C37 C39 112.87(15) . . ?
N4 C37 C36 107.66(15) . . ?
C38 C37 C39 107.96(16) . . ?
C38 C37 C36 109.01(16) . . ?
C36 C37 C39 110.67(17) . . ?
N1 C8 Si02 132.43(14) . . ?
N1 C8 C9 111.29(15) . . ?
C9 C8 Si02 116.29(11) . . ?
C9 C10 Si01 113.12(11) . . ?
C9 C10 B1 59.99(10) . . ?
C9 C10 B10 60.90(10) . . ?
C9 C10 B3 109.98(13) . . ?
C9 C10 B2 109.45(13) . . ?
B1 C10 Si01 116.21(11) . . ?
B10 C10 Si01 115.61(11) . . ?
B10 C10 B1 111.93(13) . . ?
B3 C10 Si01 126.17(12) . . ?
B3 C10 B1 112.54(14) . . ?
B3 C10 B10 62.12(11) . . ?
B3 C10 B2 62.08(11) . . ?
B2 C10 Si01 126.41(11) . . ?
B2 C10 B1 61.92(11) . . ?
B2 C10 B10 112.80(13) . . ?
N2 C23 C24 109.26(15) . . ?
N2 C23 C22 112.83(15) . . ?
N2 C23 C21 108.14(16) . . ?
C24 C23 C22 106.75(17) . . ?
C24 C23 C21 109.58(17) . . ?
C21 C23 C22 110.25(19) . . ?
C15 C20 H20 120.1 . . ?
C19 C20 C15 119.77(18) . . ?
C19 C20 H20 120.1 . . ?
C33 C34 C35 118.25(17) . . ?
C29 C34 C35 121.55(17) . . ?
C29 C34 C33 120.19(17) . . ?
C8 C9 C10 119.41(13) . . ?
C8 C9 B8 121.98(14) . . ?
C8 C9 B1 114.84(13) . . ?
C8 C9 B10 121.23(14) . . ?
C8 C9 B7 118.50(13) . . ?
C10 C9 B8 110.70(13) . . ?
C10 C9 B1 61.35(10) . . ?
C10 C9 B10 60.56(10) . . ?
C10 C9 B7 110.98(13) . . ?
B8 C9 B10 62.19(11) . . ?
B8 C9 B7 62.08(12) . . ?
B1 C9 B8 113.65(14) . . ?
B1 C9 B10 112.78(13) . . ?
B1 C9 B7 62.54(11) . . ?
B7 C9 B10 112.88(14) . . ?
C37 C38 H38A 109.5 . . ?
C37 C38 H38B 109.5 . . ?
C37 C38 H38C 109.5 . . ?
H38A C38 H38B 109.5 . . ?
H38A C38 H38C 109.5 . . ?
H38B C38 H38C 109.5 . . ?
C4 C5 N1 118.44(17) . . ?
C6 C5 N1 121.58(17) . . ?
C6 C5 C4 118.99(17) . . ?
N5 C27 C25 108.59(14) . . ?
N5 C27 C28 112.56(15) . . ?
N5 C27 C26 107.96(16) . . ?
C25 C27 C26 109.94(17) . . ?
C28 C27 C25 107.28(17) . . ?
C28 C27 C26 110.49(18) . . ?
C27 C25 H25A 109.5 . . ?
C27 C25 H25B 109.5 . . ?
C27 C25 H25C 109.5 . . ?
H25A C25 H25B 109.5 . . ?
H25A C25 H25C 109.5 . . ?
H25B C25 H25C 109.5 . . ?
C15 C16 H16 120.2 . . ?
C15 C16 C17 119.56(18) . . ?
C17 C16 H16 120.2 . . ?
C34 C33 H33 120.2 . . ?
C32 C33 C34 119.6(2) . . ?
C32 C33 H33 120.2 . . ?
O3 C4 C5 115.52(17) . . ?
O3 C4 C3 124.74(18) . . ?
C3 C4 C5 119.75(19) . . ?
C34 C29 H29 120.3 . . ?
C34 C29 C30 119.4(2) . . ?
C30 C29 H29 120.3 . . ?
C20 C19 H19 119.9 . . ?
C20 C19 C18 120.25(18) . . ?
C18 C19 H19 119.9 . . ?
C19 C18 H18 120.0 . . ?
C17 C18 C19 120.01(18) . . ?
C17 C18 H18 120.0 . . ?
C5 C6 H6 119.7 . . ?
C5 C6 C1 120.70(19) . . ?
C1 C6 H6 119.7 . . ?
C4 C3 H3 119.9 . . ?
C2 C3 C4 120.3(2) . . ?
C2 C3 H3 119.9 . . ?
C23 C24 H24A 109.5 . . ?
C23 C24 H24B 109.5 . . ?
C23 C24 H24C 109.5 . . ?
H24A C24 H24B 109.5 . . ?
H24A C24 H24C 109.5 . . ?
H24B C24 H24C 109.5 . . ?
C16 C17 H17 119.8 . . ?
C18 C17 C16 120.3(2) . . ?
C18 C17 H17 119.8 . . ?
C3 C2 H2 119.7 . . ?
C1 C2 C3 120.67(19) . . ?
C1 C2 H2 119.7 . . ?
C29 C30 H30 119.8 . . ?
C31 C30 C29 120.5(2) . . ?
C31 C30 H30 119.8 . . ?
C37 C39 H39A 109.5 . . ?
C37 C39 H39B 109.5 . . ?
C37 C39 H39C 109.5 . . ?
H39A C39 H39B 109.5 . . ?
H39A C39 H39C 109.5 . . ?
H39B C39 H39C 109.5 . . ?
N3 C012 C11 113.29(16) . . ?
N3 C012 C12 106.44(16) . . ?
N3 C012 C13 108.70(17) . . ?
C11 C012 C12 107.80(18) . . ?
C13 C012 C11 110.88(19) . . ?
C13 C012 C12 109.61(19) . . ?
C27 C28 H28A 109.5 . . ?
C27 C28 H28B 109.5 . . ?
C27 C28 H28C 109.5 . . ?
H28A C28 H28B 109.5 . . ?
H28A C28 H28C 109.5 . . ?
H28B C28 H28C 109.5 . . ?
C6 C1 H1 120.2 . . ?
C2 C1 C6 119.5(2) . . ?
C2 C1 H1 120.2 . . ?
C37 C36 H36A 109.5 . . ?
C37 C36 H36B 109.5 . . ?
C37 C36 H36C 109.5 . . ?
H36A C36 H36B 109.5 . . ?
H36A C36 H36C 109.5 . . ?
H36B C36 H36C 109.5 . . ?
C9 B8 H8 123.9 . . ?
C9 B8 B5 105.09(14) . . ?
C9 B8 B9 105.41(14) . . ?
C9 B8 B10 59.32(11) . . ?
C9 B8 B7 59.13(11) . . ?
B5 B8 H8 122.7 . . ?
B5 B8 B9 59.84(12) . . ?
B5 B8 B10 107.52(14) . . ?
B9 B8 H8 122.5 . . ?
B10 B8 H8 121.5 . . ?
B10 B8 B9 59.68(11) . . ?
B7 B8 H8 121.6 . . ?
B7 B8 B5 59.48(12) . . ?
B7 B8 B9 107.58(15) . . ?
B7 B8 B10 108.15(14) . . ?
B8 B5 H5 121.6 . . ?
B8 B5 B4 108.40(15) . . ?
B8 B5 B6 107.96(15) . . ?
B9 B5 B8 60.19(12) . . ?
B9 B5 H5 121.6 . . ?
B9 B5 B4 60.19(12) . . ?
B9 B5 B6 107.99(15) . . ?
B4 B5 H5 121.5 . . ?
B4 B5 B6 59.97(12) . . ?
B7 B5 B8 60.09(12) . . ?
B7 B5 H5 121.5 . . ?
B7 B5 B9 108.34(15) . . ?
B7 B5 B4 108.35(15) . . ?
B7 B5 B6 60.00(12) . . ?
B6 B5 H5 121.9 . . ?
C33 C32 H32 119.9 . . ?
C31 C32 C33 120.2(2) . . ?
C31 C32 H32 119.9 . . ?
C10 B1 H1A 123.6 . . ?
C10 B1 B7 106.03(14) . . ?
C10 B1 B6 105.55(14) . . ?
C10 B1 B2 58.56(10) . . ?
C9 B1 C10 58.66(10) . . ?
C9 B1 H1A 123.6 . . ?
C9 B1 B7 58.96(11) . . ?
C9 B1 B6 105.55(14) . . ?
C9 B1 B2 105.71(13) . . ?
B7 B1 H1A 122.0 . . ?
B6 B1 H1A 122.7 . . ?
B6 B1 B7 59.81(12) . . ?
B6 B1 B2 60.12(12) . . ?
B2 B1 H1A 122.2 . . ?
B2 B1 B7 107.90(14) . . ?
C30 C31 H31 120.0 . . ?
C32 C31 C30 120.06(19) . . ?
C32 C31 H31 120.0 . . ?
B8 B9 H9 121.7 . . ?
B8 B9 B4 108.11(15) . . ?
B5 B9 B8 59.97(12) . . ?
B5 B9 H9 121.8 . . ?
B5 B9 B4 60.04(12) . . ?
B5 B9 B3 107.75(15) . . ?
B10 B9 B8 60.09(11) . . ?
B10 B9 B5 107.95(15) . . ?
B10 B9 H9 121.7 . . ?
B10 B9 B4 107.98(14) . . ?
B10 B9 B3 59.82(11) . . ?
B4 B9 H9 121.7 . . ?
B3 B9 B8 107.85(14) . . ?
B3 B9 H9 121.9 . . ?
B3 B9 B4 59.92(12) . . ?
C10 B10 C9 58.55(10) . . ?
C10 B10 B8 106.11(13) . . ?
C10 B10 B9 105.84(14) . . ?
C10 B10 H10 123.5 . . ?
C10 B10 B3 58.55(10) . . ?
C9 B10 B8 58.49(10) . . ?
C9 B10 B9 105.20(14) . . ?
C9 B10 H10 124.1 . . ?
C9 B10 B3 105.31(14) . . ?
B8 B10 H10 121.8 . . ?
B9 B10 B8 60.23(12) . . ?
B9 B10 H10 122.5 . . ?
B3 B10 B8 108.37(14) . . ?
B3 B10 B9 60.35(12) . . ?
B3 B10 H10 122.1 . . ?
C27 C26 H26A 109.5 . . ?
C27 C26 H26B 109.5 . . ?
C27 C26 H26C 109.5 . . ?
H26A C26 H26B 109.5 . . ?
H26A C26 H26C 109.5 . . ?
H26B C26 H26C 109.5 . . ?
C23 C22 H22A 109.5 . . ?
C23 C22 H22B 109.5 . . ?
C23 C22 H22C 109.5 . . ?
H22A C22 H22B 109.5 . . ?
H22A C22 H22C 109.5 . . ?
H22B C22 H22C 109.5 . . ?
C23 C21 H21A 109.5 . . ?
C23 C21 H21B 109.5 . . ?
C23 C21 H21C 109.5 . . ?
H21A C21 H21B 109.5 . . ?
H21A C21 H21C 109.5 . . ?
H21B C21 H21C 109.5 . . ?
B5 B4 B9 59.77(12) . . ?
B5 B4 H4 121.8 . . ?
B5 B4 B6 60.08(12) . . ?
B5 B4 B2 107.72(15) . . ?
B9 B4 H4 121.9 . . ?
B9 B4 B2 107.55(14) . . ?
B6 B4 B9 107.75(15) . . ?
B6 B4 H4 121.9 . . ?
B6 B4 B2 59.82(12) . . ?
B3 B4 B5 107.60(15) . . ?
B3 B4 B9 60.00(12) . . ?
B3 B4 H4 122.1 . . ?
B3 B4 B6 107.37(14) . . ?
B3 B4 B2 59.48(12) . . ?
B2 B4 H4 122.1 . . ?
C9 B7 B8 58.80(11) . . ?
C9 B7 B5 105.57(14) . . ?
C9 B7 B1 58.50(11) . . ?
C9 B7 H7 124.5 . . ?
C9 B7 B6 105.17(14) . . ?
B8 B7 B1 107.66(14) . . ?
B8 B7 H7 121.3 . . ?
B8 B7 B6 108.71(15) . . ?
B5 B7 B8 60.43(12) . . ?
B5 B7 B1 108.19(15) . . ?
B5 B7 H7 121.7 . . ?
B5 B7 B6 60.61(12) . . ?
B1 B7 H7 121.9 . . ?
B6 B7 B1 59.79(11) . . ?
B6 B7 H7 121.9 . . ?
B5 B6 H6A 122.2 . . ?
B1 B6 B5 107.69(15) . . ?
B1 B6 B4 108.20(15) . . ?
B1 B6 B7 60.39(12) . . ?
B1 B6 H6A 121.6 . . ?
B1 B6 B2 60.10(11) . . ?
B4 B6 B5 59.95(12) . . ?
B4 B6 H6A 121.7 . . ?
B7 B6 B5 59.39(12) . . ?
B7 B6 B4 107.84(15) . . ?
B7 B6 H6A 121.7 . . ?
B7 B6 B2 108.34(14) . . ?
B2 B6 B5 107.88(15) . . ?
B2 B6 B4 60.16(12) . . ?
B2 B6 H6A 121.5 . . ?
C012 C11 H11A 109.5 . . ?
C012 C11 H11B 109.5 . . ?
C012 C11 H11C 109.5 . . ?
H11A C11 H11B 109.5 . . ?
H11A C11 H11C 109.5 . . ?
H11B C11 H11C 109.5 . . ?
C10 B3 B9 106.03(13) . . ?
C10 B3 B10 59.33(10) . . ?
C10 B3 B4 106.30(14) . . ?
C10 B3 H3A 123.5 . . ?
C10 B3 B2 59.19(10) . . ?
B9 B3 H3A 122.1 . . ?
B10 B3 B9 59.82(11) . . ?
B10 B3 B4 108.11(15) . . ?
B10 B3 H3A 121.6 . . ?
B4 B3 B9 60.08(12) . . ?
B4 B3 H3A 121.9 . . ?
B2 B3 B9 108.31(15) . . ?
B2 B3 B10 108.21(14) . . ?
B2 B3 B4 60.36(12) . . ?
B2 B3 H3A 121.3 . . ?
C10 B2 B1 59.52(10) . . ?
C10 B2 B4 105.80(14) . . ?
C10 B2 B6 106.04(14) . . ?
C10 B2 B3 58.74(11) . . ?
C10 B2 H2A 123.7 . . ?
B1 B2 B4 107.84(15) . . ?
B1 B2 B6 59.79(11) . . ?
B1 B2 H2A 121.6 . . ?
B4 B2 H2A 122.1 . . ?
B6 B2 B4 60.02(12) . . ?
B6 B2 H2A 122.1 . . ?
B3 B2 B1 107.88(14) . . ?
B3 B2 B4 60.16(12) . . ?
B3 B2 B6 108.07(14) . . ?
B3 B2 H2A 121.7 . . ?
C012 C12 H12A 109.5 . . ?
C012 C12 H12B 109.5 . . ?
C012 C12 H12C 109.5 . . ?
H12A C12 H12B 109.5 . . ?
H12A C12 H12C 109.5 . . ?
H12B C12 H12C 109.5 . . ?
O3 C7 H7A 109.5 . . ?
O3 C7 H7B 109.5 . . ?
O3 C7 H7C 109.5 . . ?
H7A C7 H7B 109.5 . . ?
H7A C7 H7C 109.5 . . ?
H7B C7 H7C 109.5 . . ?
C012 C13 H13A 109.5 . . ?
C012 C13 H13B 109.5 . . ?
C012 C13 H13C 109.5 . . ?
H13A C13 H13B 109.5 . . ?
H13A C13 H13C 109.5 . . ?
H13B C13 H13C 109.5 . . ?

loop_
_geom_bond_atom_site_label_1
_geom_bond_atom_site_label_2
_geom_bond_distance
_geom_bond_site_symmetry_2
_geom_bond_publ_flag
Si01 Si02 2.4572(10) . ?
Si01 O1 1.6754(13) . ?
Si01 O2 1.7143(13) . ?
Si01 N4 1.8984(15) . ?
Si01 N5 1.8586(15) . ?
Si01 C35 2.3397(18) . ?
Si01 C10 1.9374(18) . ?
Si02 O1 1.7182(14) . ?
Si02 O2 1.6628(13) . ?
Si02 N2 1.8234(16) . ?
Si02 N3 1.9462(16) . ?
Si02 C14 2.3475(19) . ?
Si02 C8 1.9611(19) . ?
N4 C35 1.331(2) . ?
N4 C37 1.500(2) . ?
N2 C14 1.358(2) . ?
N2 C23 1.495(2) . ?
N5 C35 1.341(2) . ?
N5 C27 1.500(2) . ?
O3 C4 1.370(3) . ?
O3 C7 1.429(2) . ?
N3 C14 1.317(2) . ?
N3 C012 1.488(2) . ?
N1 C8 1.273(2) . ?
N1 C5 1.419(2) . ?
C35 C34 1.491(2) . ?
C15 C14 1.491(2) . ?
C15 C20 1.392(2) . ?
C15 C16 1.386(3) . ?
C37 C38 1.524(3) . ?
C37 C39 1.532(3) . ?
C37 C36 1.527(3) . ?
C8 C9 1.553(2) . ?
C10 C9 1.693(2) . ?
C10 B1 1.739(3) . ?
C10 B10 1.728(3) . ?
C10 B3 1.714(3) . ?
C10 B2 1.722(3) . ?
C23 C24 1.525(3) . ?
C23 C22 1.535(3) . ?
C23 C21 1.525(3) . ?
C20 H20 0.9500 . ?
C20 C19 1.381(3) . ?
C34 C33 1.395(3) . ?
C34 C29 1.388(3) . ?
C9 B8 1.719(3) . ?
C9 B1 1.716(3) . ?
C9 B10 1.734(3) . ?
C9 B7 1.725(3) . ?
C38 H38A 0.9800 . ?
C38 H38B 0.9800 . ?
C38 H38C 0.9800 . ?
C5 C4 1.407(3) . ?
C5 C6 1.391(3) . ?
C27 C25 1.531(3) . ?
C27 C28 1.528(3) . ?
C27 C26 1.532(3) . ?
C25 H25A 0.9800 . ?
C25 H25B 0.9800 . ?
C25 H25C 0.9800 . ?
C16 H16 0.9500 . ?
C16 C17 1.390(3) . ?
C33 H33 0.9500 . ?
C33 C32 1.391(3) . ?
C4 C3 1.390(3) . ?
C29 H29 0.9500 . ?
C29 C30 1.392(3) . ?
C19 H19 0.9500 . ?
C19 C18 1.385(3) . ?
C18 H18 0.9500 . ?
C18 C17 1.377(3) . ?
C6 H6 0.9500 . ?
C6 C1 1.399(3) . ?
C3 H3 0.9500 . ?
C3 C2 1.386(3) . ?
C24 H24A 0.9800 . ?
C24 H24B 0.9800 . ?
C24 H24C 0.9800 . ?
C17 H17 0.9500 . ?
C2 H2 0.9500 . ?
C2 C1 1.375(3) . ?
C30 H30 0.9500 . ?
C30 C31 1.384(3) . ?
C39 H39A 0.9800 . ?
C39 H39B 0.9800 . ?
C39 H39C 0.9800 . ?
C012 C11 1.526(3) . ?
C012 C12 1.527(3) . ?
C012 C13 1.522(3) . ?
C28 H28A 0.9800 . ?
C28 H28B 0.9800 . ?
C28 H28C 0.9800 . ?
C1 H1 0.9500 . ?
C36 H36A 0.9800 . ?
C36 H36B 0.9800 . ?
C36 H36C 0.9800 . ?
B8 H8 1.1200 . ?
B8 B5 1.782(3) . ?
B8 B9 1.786(3) . ?
B8 B10 1.783(3) . ?
B8 B7 1.776(3) . ?
B5 H5 1.1200 . ?
B5 B9 1.779(3) . ?
B5 B4 1.784(3) . ?
B5 B7 1.765(3) . ?
B5 B6 1.787(3) . ?
C32 H32 0.9500 . ?
C32 C31 1.380(3) . ?
B1 H1A 1.1200 . ?
B1 B7 1.786(3) . ?
B1 B6 1.775(3) . ?
B1 B2 1.781(3) . ?
C31 H31 0.9500 . ?
B9 H9 1.1200 . ?
B9 B10 1.776(3) . ?
B9 B4 1.787(3) . ?
B9 B3 1.785(3) . ?
B10 H10 1.1200 . ?
B10 B3 1.776(3) . ?
C26 H26A 0.9800 . ?
C26 H26B 0.9800 . ?
C26 H26C 0.9800 . ?
C22 H22A 0.9800 . ?
C22 H22B 0.9800 . ?
C22 H22C 0.9800 . ?
C21 H21A 0.9800 . ?
C21 H21B 0.9800 . ?
C21 H21C 0.9800 . ?
B4 H4 1.1200 . ?
B4 B6 1.785(3) . ?
B4 B3 1.784(3) . ?
B4 B2 1.787(3) . ?
B7 H7 1.1200 . ?
B7 B6 1.776(3) . ?
B6 H6A 1.1200 . ?
B6 B2 1.781(3) . ?
C11 H11A 0.9800 . ?
C11 H11B 0.9800 . ?
C11 H11C 0.9800 . ?
B3 H3A 1.1200 . ?
B3 B2 1.772(3) . ?
B2 H2A 1.1200 . ?
C12 H12A 0.9800 . ?
C12 H12B 0.9800 . ?
C12 H12C 0.9800 . ?
C7 H7A 0.9800 . ?
C7 H7B 0.9800 . ?
C7 H7C 0.9800 . ?
C13 H13A 0.9800 . ?
C13 H13B 0.9800 . ?
C13 H13C 0.9800 . ?

loop_
_geom_torsion_atom_site_label_1
_geom_torsion_atom_site_label_2
_geom_torsion_atom_site_label_3
_geom_torsion_atom_site_label_4
_geom_torsion
_geom_torsion_site_symmetry_1
_geom_torsion_site_symmetry_2
_geom_torsion_site_symmetry_3
_geom_torsion_site_symmetry_4
_geom_torsion_publ_flag
Si01 Si02 N2 C14 136.41(9) . . . . ?
Si01 Si02 N2 C23 -24.91(19) . . . . ?
Si01 N4 C35 N5 -2.51(14) . . . . ?
Si01 N4 C35 C34 179.57(16) . . . . ?
Si01 N4 C37 C38 32.7(2) . . . . ?
Si01 N4 C37 C39 152.38(16) . . . . ?
Si01 N4 C37 C36 -85.2(2) . . . . ?
Si01 N5 C35 N4 2.57(14) . . . . ?
Si01 N5 C35 C34 -179.53(16) . . . . ?
Si01 N5 C27 C25 -45.9(2) . . . . ?
Si01 N5 C27 C28 -164.51(16) . . . . ?
Si01 N5 C27 C26 73.3(2) . . . . ?
Si01 C10 C9 C8 -3.96(18) . . . . ?
Si01 C10 C9 B8 145.66(12) . . . . ?
Si01 C10 C9 B1 -107.93(12) . . . . ?
Si01 C10 C9 B10 107.47(13) . . . . ?
Si01 C10 C9 B7 -147.37(12) . . . . ?
Si01 C10 B1 C9 102.78(12) . . . . ?
Si01 C10 B1 B7 139.35(12) . . . . ?
Si01 C10 B1 B6 -158.23(11) . . . . ?
Si01 C10 B1 B2 -119.16(13) . . . . ?
Si01 C10 B10 C9 -103.39(12) . . . . ?
Si01 C10 B10 B8 -138.87(12) . . . . ?
Si01 C10 B10 B9 158.22(11) . . . . ?
Si01 C10 B10 B3 119.13(13) . . . . ?
Si01 C10 B3 B9 -141.53(13) . . . . ?
Si01 C10 B3 B10 -102.64(15) . . . . ?
Si01 C10 B3 B4 155.64(12) . . . . ?
Si01 C10 B3 B2 116.40(15) . . . . ?
Si01 C10 B2 B1 103.21(15) . . . . ?
Si01 C10 B2 B4 -155.08(12) . . . . ?
Si01 C10 B2 B6 142.24(13) . . . . ?
Si01 C10 B2 B3 -116.05(15) . . . . ?
Si02 Si01 N4 C35 -136.39(9) . . . . ?
Si02 Si01 N4 C37 30.4(2) . . . . ?
Si02 Si01 N5 C35 140.65(9) . . . . ?
Si02 Si01 N5 C27 -20.8(2) . . . . ?
Si02 N2 C14 N3 4.88(14) . . . . ?
Si02 N2 C14 C15 -177.65(15) . . . . ?
Si02 N2 C23 C24 -47.8(2) . . . . ?
Si02 N2 C23 C22 -166.34(16) . . . . ?
Si02 N2 C23 C21 71.4(2) . . . . ?
Si02 N3 C14 N2 -4.56(13) . . . . ?
Si02 N3 C14 C15 177.95(16) . . . . ?
Si02 N3 C012 C11 151.36(17) . . . . ?
Si02 N3 C012 C12 33.1(3) . . . . ?
Si02 N3 C012 C13 -84.9(2) . . . . ?
Si02 C8 C9 C10 11.90(18) . . . . ?
Si02 C8 C9 B8 -134.21(13) . . . . ?
Si02 C8 C9 B1 81.69(15) . . . . ?
Si02 C8 C9 B10 -59.55(17) . . . . ?
Si02 C8 C9 B7 152.60(12) . . . . ?
O1 Si01 O2 Si02 -14.38(6) . . . . ?
O1 Si01 N4 C35 -150.80(10) . . . . ?
O1 Si01 N4 C37 16.01(19) . . . . ?
O1 Si01 N5 C35 66.27(17) . . . . ?
O1 Si01 N5 C27 -95.1(2) . . . . ?
O1 Si02 O2 Si01 14.01(6) . . . . ?
O1 Si02 N2 C14 170.41(10) . . . . ?
O1 Si02 N2 C23 9.09(17) . . . . ?
O2 Si01 O1 Si02 13.90(6) . . . . ?
O2 Si01 N4 C35 -56.73(18) . . . . ?
O2 Si01 N4 C37 110.1(2) . . . . ?
O2 Si01 N5 C35 155.25(11) . . . . ?
O2 Si01 N5 C27 -6.16(18) . . . . ?
O2 Si02 O1 Si01 -14.34(6) . . . . ?
O2 Si02 N2 C14 78.98(12) . . . . ?
O2 Si02 N2 C23 -82.34(18) . . . . ?
N4 Si01 O1 Si02 166.84(6) . . . . ?
N4 Si01 O2 Si02 -111.49(13) . . . . ?
N4 Si01 N5 C35 -1.84(10) . . . . ?
N4 Si01 N5 C27 -163.24(19) . . . . ?
N4 C35 C34 C33 89.6(2) . . . . ?
N4 C35 C34 C29 -88.9(2) . . . . ?
N2 Si02 O1 Si01 -141.21(6) . . . . ?
N2 Si02 O2 Si01 112.60(8) . . . . ?
N5 Si01 O1 Si02 105.53(13) . . . . ?
N5 Si01 O2 Si02 -164.89(7) . . . . ?
N5 Si01 N4 C35 1.85(10) . . . . ?
N5 Si01 N4 C37 168.7(2) . . . . ?
N5 C35 C34 C33 -87.9(2) . . . . ?
N5 C35 C34 C29 93.6(2) . . . . ?
O3 C4 C3 C2 177.6(2) . . . . ?
N3 Si02 O1 Si01 -113.5(3) . . . . ?
N3 Si02 O2 Si01 -178.47(6) . . . . ?
N3 Si02 N2 C14 -3.38(10) . . . . ?
N3 Si02 N2 C23 -164.71(18) . . . . ?
N1 C8 C9 C10 -168.21(14) . . . . ?
N1 C8 C9 B8 45.7(2) . . . . ?
N1 C8 C9 B1 -98.43(17) . . . . ?
N1 C8 C9 B10 120.33(16) . . . . ?
N1 C8 C9 B7 -27.5(2) . . . . ?
N1 C5 C4 O3 -7.9(3) . . . . ?
N1 C5 C4 C3 171.62(18) . . . . ?
N1 C5 C6 C1 -170.50(17) . . . . ?
C35 Si01 O1 Si02 146.53(6) . . . . ?
C35 Si01 O2 Si02 -147.60(6) . . . . ?
C35 Si01 N4 C37 166.8(2) . . . . ?
C35 Si01 N5 C27 -161.4(2) . . . . ?
C35 N4 C37 C38 -164.13(17) . . . . ?
C35 N4 C37 C39 -44.5(2) . . . . ?
C35 N4 C37 C36 78.0(2) . . . . ?
C35 N5 C27 C25 158.37(17) . . . . ?
C35 N5 C27 C28 39.7(3) . . . . ?
C35 N5 C27 C26 -82.5(2) . . . . ?
C35 C34 C33 C32 -177.21(18) . . . . ?
C35 C34 C29 C30 177.77(19) . . . . ?
C15 C20 C19 C18 -0.1(3) . . . . ?
C15 C16 C17 C18 -0.7(3) . . . . ?
C14 Si02 O1 Si01 -133.49(7) . . . . ?
C14 Si02 O2 Si01 150.88(6) . . . . ?
C14 Si02 N2 C23 -161.3(2) . . . . ?
C14 N2 C23 C24 156.24(17) . . . . ?
C14 N2 C23 C22 37.7(3) . . . . ?
C14 N2 C23 C21 -84.5(2) . . . . ?
C14 N3 C012 C11 -52.4(3) . . . . ?
C14 N3 C012 C12 -170.68(19) . . . . ?
C14 N3 C012 C13 71.3(2) . . . . ?
C14 C15 C20 C19 -179.24(17) . . . . ?
C14 C15 C16 C17 179.61(19) . . . . ?
C37 N4 C35 Si01 -169.2(2) . . . . ?
C37 N4 C35 N5 -171.69(16) . . . . ?
C37 N4 C35 C34 10.4(3) . . . . ?
C8 Si02 O1 Si01 90.89(7) . . . . ?
C8 Si02 O2 Si01 -79.37(7) . . . . ?
C8 Si02 N2 C14 -86.68(12) . . . . ?
C8 Si02 N2 C23 112.00(16) . . . . ?
C8 N1 C5 C4 134.59(19) . . . . ?
C8 N1 C5 C6 -56.9(3) . . . . ?
C8 C9 B8 B5 -147.10(15) . . . . ?
C8 C9 B8 B9 150.64(15) . . . . ?
C8 C9 B8 B10 111.21(17) . . . . ?
C8 C9 B8 B7 -107.81(17) . . . . ?
C8 C9 B1 C10 -111.33(15) . . . . ?
C8 C9 B1 B7 110.61(15) . . . . ?
C8 C9 B1 B6 149.67(14) . . . . ?
C8 C9 B1 B2 -147.65(14) . . . . ?
C8 C9 B10 C10 108.49(16) . . . . ?
C8 C9 B10 B8 -112.35(17) . . . . ?
C8 C9 B10 B9 -151.99(14) . . . . ?
C8 C9 B10 B3 145.20(15) . . . . ?
C8 C9 B7 B8 113.22(16) . . . . ?
C8 C9 B7 B5 153.07(15) . . . . ?
C8 C9 B7 B1 -104.86(16) . . . . ?
C8 C9 B7 B6 -143.82(15) . . . . ?
C10 Si01 O1 Si02 -86.66(7) . . . . ?
C10 Si01 O2 Si02 86.39(7) . . . . ?
C10 Si01 N4 C35 105.16(11) . . . . ?
C10 Si01 N4 C37 -88.02(19) . . . . ?
C10 Si01 N5 C35 -101.22(11) . . . . ?
C10 Si01 N5 C27 97.38(18) . . . . ?
C10 C9 B8 B5 64.19(17) . . . . ?
C10 C9 B8 B9 1.92(18) . . . . ?
C10 C9 B8 B10 -37.50(13) . . . . ?
C10 C9 B8 B7 103.48(14) . . . . ?
C10 C9 B1 B7 -138.06(14) . . . . ?
C10 C9 B1 B6 -99.00(14) . . . . ?
C10 C9 B1 B2 -36.32(12) . . . . ?
C10 C9 B10 B8 139.16(14) . . . . ?
C10 C9 B10 B9 99.52(14) . . . . ?
C10 C9 B10 B3 36.72(12) . . . . ?
C10 C9 B7 B8 -103.01(14) . . . . ?
C10 C9 B7 B5 -63.16(17) . . . . ?
C10 C9 B7 B1 38.92(13) . . . . ?
C10 C9 B7 B6 -0.05(18) . . . . ?
C10 B1 B7 C9 -36.44(12) . . . . ?
C10 B1 B7 B8 -2.83(18) . . . . ?
C10 B1 B7 B5 61.03(17) . . . . ?
C10 B1 B7 B6 98.95(15) . . . . ?
C10 B1 B6 B5 -62.52(17) . . . . ?
C10 B1 B6 B4 0.83(18) . . . . ?
C10 B1 B6 B7 -99.77(15) . . . . ?
C10 B1 B6 B2 38.34(12) . . . . ?
C10 B1 B2 B4 -98.19(15) . . . . ?
C10 B1 B2 B6 -135.54(14) . . . . ?
C10 B1 B2 B3 -34.64(13) . . . . ?
C10 B10 B3 B9 135.74(14) . . . . ?
C10 B10 B3 B4 98.60(15) . . . . ?
C10 B10 B3 B2 34.72(13) . . . . ?
C10 B3 B2 B1 34.96(13) . . . . ?
C10 B3 B2 B4 135.68(14) . . . . ?
C10 B3 B2 B6 98.16(15) . . . . ?
C23 N2 C14 Si02 163.24(19) . . . . ?
C23 N2 C14 N3 168.12(15) . . . . ?
C23 N2 C14 C15 -14.4(3) . . . . ?
C20 C15 C14 N2 -91.8(2) . . . . ?
C20 C15 C14 N3 85.2(2) . . . . ?
C20 C15 C16 C17 0.7(3) . . . . ?
C20 C19 C18 C17 0.1(3) . . . . ?
C34 C33 C32 C31 -0.9(3) . . . . ?
C34 C29 C30 C31 -0.3(3) . . . . ?
C9 C10 B1 B7 36.57(12) . . . . ?
C9 C10 B1 B6 98.99(14) . . . . ?
C9 C10 B1 B2 138.07(14) . . . . ?
C9 C10 B10 B8 -35.48(12) . . . . ?
C9 C10 B10 B9 -98.39(14) . . . . ?
C9 C10 B10 B3 -137.47(14) . . . . ?
C9 C10 B3 B9 0.05(17) . . . . ?
C9 C10 B3 B10 38.93(13) . . . . ?
C9 C10 B3 B4 -62.78(17) . . . . ?
C9 C10 B3 B2 -102.02(14) . . . . ?
C9 C10 B2 B1 -37.86(12) . . . . ?
C9 C10 B2 B4 63.85(16) . . . . ?
C9 C10 B2 B6 1.17(17) . . . . ?
C9 C10 B2 B3 102.88(14) . . . . ?
C9 B8 B5 B9 -99.30(15) . . . . ?
C9 B8 B5 B4 -61.92(18) . . . . ?
C9 B8 B5 B7 39.12(13) . . . . ?
C9 B8 B5 B6 1.56(19) . . . . ?
C9 B8 B9 B5 98.75(15) . . . . ?
C9 B8 B9 B10 -39.25(13) . . . . ?
C9 B8 B9 B4 61.50(18) . . . . ?
C9 B8 B9 B3 -1.85(19) . . . . ?
C9 B8 B10 C10 35.50(12) . . . . ?
C9 B8 B10 B9 134.83(15) . . . . ?
C9 B8 B10 B3 97.06(15) . . . . ?
C9 B8 B7 B5 -134.79(15) . . . . ?
C9 B8 B7 B1 -33.49(13) . . . . ?
C9 B8 B7 B6 -96.77(15) . . . . ?
C9 B1 B7 B8 33.61(13) . . . . ?
C9 B1 B7 B5 97.47(15) . . . . ?
C9 B1 B7 B6 135.39(15) . . . . ?
C9 B1 B6 B5 -1.41(18) . . . . ?
C9 B1 B6 B4 61.95(17) . . . . ?
C9 B1 B6 B7 -38.65(13) . . . . ?
C9 B1 B6 B2 99.45(14) . . . . ?
C9 B1 B2 C10 36.36(12) . . . . ?
C9 B1 B2 B4 -61.83(17) . . . . ?
C9 B1 B2 B6 -99.18(15) . . . . ?
C9 B1 B2 B3 1.72(18) . . . . ?
C9 B10 B3 C10 -36.72(12) . . . . ?
C9 B10 B3 B9 99.03(15) . . . . ?
C9 B10 B3 B4 61.88(17) . . . . ?
C9 B10 B3 B2 -2.00(18) . . . . ?
C9 B7 B6 B5 -99.58(15) . . . . ?
C9 B7 B6 B1 38.35(13) . . . . ?
C9 B7 B6 B4 -62.87(17) . . . . ?
C9 B7 B6 B2 0.77(18) . . . . ?
C5 N1 C8 Si02 -9.1(3) . . . . ?
C5 N1 C8 C9 171.00(15) . . . . ?
C5 C4 C3 C2 -1.9(3) . . . . ?
C5 C6 C1 C2 0.3(3) . . . . ?
C27 N5 C35 Si01 163.3(2) . . . . ?
C27 N5 C35 N4 165.83(17) . . . . ?
C27 N5 C35 C34 -16.3(3) . . . . ?
C16 C15 C14 N2 89.3(2) . . . . ?
C16 C15 C14 N3 -93.7(2) . . . . ?
C16 C15 C20 C19 -0.3(3) . . . . ?
C33 C34 C29 C30 -0.7(3) . . . . ?
C33 C32 C31 C30 0.0(3) . . . . ?
C4 C5 C6 C1 -2.1(3) . . . . ?
C4 C3 C2 C1 0.1(3) . . . . ?
C29 C34 C33 C32 1.3(3) . . . . ?
C29 C30 C31 C32 0.6(4) . . . . ?
C19 C18 C17 C16 0.3(3) . . . . ?
C6 C5 C4 O3 -176.70(17) . . . . ?
C6 C5 C4 C3 2.9(3) . . . . ?
C3 C2 C1 C6 0.7(3) . . . . ?
C012 N3 C14 Si02 -164.6(2) . . . . ?
C012 N3 C14 N2 -169.20(16) . . . . ?
C012 N3 C14 C15 13.3(3) . . . . ?
B8 C9 B1 C10 101.56(15) . . . . ?
B8 C9 B1 B7 -36.50(14) . . . . ?
B8 C9 B1 B6 2.56(18) . . . . ?
B8 C9 B1 B2 65.24(17) . . . . ?
B8 C9 B10 C10 -139.16(14) . . . . ?
B8 C9 B10 B9 -39.64(13) . . . . ?
B8 C9 B10 B3 -102.44(15) . . . . ?
B8 C9 B7 B5 39.85(13) . . . . ?
B8 C9 B7 B1 141.93(14) . . . . ?
B8 C9 B7 B6 102.96(16) . . . . ?
B8 B5 B9 B10 37.57(13) . . . . ?
B8 B5 B9 B4 138.39(15) . . . . ?
B8 B5 B9 B3 100.75(15) . . . . ?
B8 B5 B4 B9 -37.39(14) . . . . ?
B8 B5 B4 B6 100.54(16) . . . . ?
B8 B5 B4 B3 0.2(2) . . . . ?
B8 B5 B4 B2 62.99(19) . . . . ?
B8 B5 B7 C9 -39.06(13) . . . . ?
B8 B5 B7 B1 -100.42(15) . . . . ?
B8 B5 B7 B6 -137.97(15) . . . . ?
B8 B5 B6 B1 -0.1(2) . . . . ?
B8 B5 B6 B4 -101.30(16) . . . . ?
B8 B5 B6 B7 37.59(14) . . . . ?
B8 B5 B6 B2 -63.56(18) . . . . ?
B8 B9 B10 C10 99.79(14) . . . . ?
B8 B9 B10 C9 38.80(12) . . . . ?
B8 B9 B10 B3 138.02(15) . . . . ?
B8 B9 B4 B5 37.22(14) . . . . ?
B8 B9 B4 B6 -0.35(19) . . . . ?
B8 B9 B4 B3 -100.55(15) . . . . ?
B8 B9 B4 B2 -63.45(18) . . . . ?
B8 B9 B3 C10 1.13(19) . . . . ?
B8 B9 B3 B10 -37.52(14) . . . . ?
B8 B9 B3 B4 101.01(16) . . . . ?
B8 B9 B3 B2 63.33(18) . . . . ?
B8 B10 B3 C10 -98.03(14) . . . . ?
B8 B10 B3 B9 37.71(13) . . . . ?
B8 B10 B3 B4 0.57(18) . . . . ?
B8 B10 B3 B2 -63.31(17) . . . . ?
B8 B7 B6 B5 -37.94(14) . . . . ?
B8 B7 B6 B1 99.99(15) . . . . ?
B8 B7 B6 B4 -1.23(19) . . . . ?
B8 B7 B6 B2 62.42(18) . . . . ?
B5 B8 B9 B10 -138.00(15) . . . . ?
B5 B8 B9 B4 -37.25(14) . . . . ?
B5 B8 B9 B3 -100.60(16) . . . . ?
B5 B8 B10 C10 -61.97(17) . . . . ?
B5 B8 B10 C9 -97.47(15) . . . . ?
B5 B8 B10 B9 37.35(14) . . . . ?
B5 B8 B10 B3 -0.42(18) . . . . ?
B5 B8 B7 C9 134.79(15) . . . . ?
B5 B8 B7 B1 101.30(16) . . . . ?
B5 B8 B7 B6 38.02(14) . . . . ?
B5 B9 B10 C10 62.28(17) . . . . ?
B5 B9 B10 C9 1.29(18) . . . . ?
B5 B9 B10 B8 -37.51(14) . . . . ?
B5 B9 B10 B3 100.51(16) . . . . ?
B5 B9 B4 B6 -37.57(14) . . . . ?
B5 B9 B4 B3 -137.77(15) . . . . ?
B5 B9 B4 B2 -100.67(16) . . . . ?
B5 B9 B3 C10 -62.19(17) . . . . ?
B5 B9 B3 B10 -100.84(15) . . . . ?
B5 B9 B3 B4 37.69(14) . . . . ?
B5 B9 B3 B2 0.01(18) . . . . ?
B5 B4 B6 B1 -100.33(16) . . . . ?
B5 B4 B6 B7 -36.47(14) . . . . ?
B5 B4 B6 B2 -137.80(15) . . . . ?
B5 B4 B3 C10 61.89(18) . . . . ?
B5 B4 B3 B9 -37.53(14) . . . . ?
B5 B4 B3 B10 -0.50(19) . . . . ?
B5 B4 B3 B2 100.58(16) . . . . ?
B5 B4 B2 C10 -62.01(17) . . . . ?
B5 B4 B2 B1 0.42(19) . . . . ?
B5 B4 B2 B6 37.67(14) . . . . ?
B5 B4 B2 B3 -100.37(16) . . . . ?
B5 B7 B6 B1 137.93(15) . . . . ?
B5 B7 B6 B4 36.71(14) . . . . ?
B5 B7 B6 B2 100.35(16) . . . . ?
B5 B6 B2 C10 61.63(17) . . . . ?
B5 B6 B2 B1 100.53(16) . . . . ?
B5 B6 B2 B4 -37.65(14) . . . . ?
B5 B6 B2 B3 -0.06(19) . . . . ?
B1 C10 C9 C8 103.97(16) . . . . ?
B1 C10 C9 B8 -106.40(15) . . . . ?
B1 C10 C9 B10 -144.60(14) . . . . ?
B1 C10 C9 B7 -39.43(13) . . . . ?
B1 C10 B10 C9 32.74(13) . . . . ?
B1 C10 B10 B8 -2.74(18) . . . . ?
B1 C10 B10 B9 -65.65(16) . . . . ?
B1 C10 B10 B3 -104.74(15) . . . . ?
B1 C10 B3 B9 64.88(17) . . . . ?
B1 C10 B3 B10 103.76(15) . . . . ?
B1 C10 B3 B4 2.05(18) . . . . ?
B1 C10 B3 B2 -37.19(13) . . . . ?
B1 C10 B2 B4 101.71(15) . . . . ?
B1 C10 B2 B6 39.03(13) . . . . ?
B1 C10 B2 B3 140.74(14) . . . . ?
B1 C9 B8 B5 -2.61(18) . . . . ?
B1 C9 B8 B9 -64.87(17) . . . . ?
B1 C9 B8 B10 -104.30(15) . . . . ?
B1 C9 B8 B7 36.68(14) . . . . ?
B1 C9 B10 C10 -33.47(13) . . . . ?
B1 C9 B10 B8 105.69(15) . . . . ?
B1 C9 B10 B9 66.06(17) . . . . ?
B1 C9 B10 B3 3.25(18) . . . . ?
B1 C9 B7 B8 -141.93(14) . . . . ?
B1 C9 B7 B5 -102.08(15) . . . . ?
B1 C9 B7 B6 -38.97(13) . . . . ?
B1 B7 B6 B5 -137.93(15) . . . . ?
B1 B7 B6 B4 -101.22(15) . . . . ?
B1 B7 B6 B2 -37.58(13) . . . . ?
B1 B6 B2 C10 -38.90(13) . . . . ?
B1 B6 B2 B4 -138.18(15) . . . . ?
B1 B6 B2 B3 -100.59(15) . . . . ?
B9 B8 B5 B4 37.39(14) . . . . ?
B9 B8 B5 B7 138.42(15) . . . . ?
B9 B8 B5 B6 100.87(16) . . . . ?
B9 B8 B10 C10 -99.33(14) . . . . ?
B9 B8 B10 C9 -134.83(15) . . . . ?
B9 B8 B10 B3 -37.77(13) . . . . ?
B9 B8 B7 C9 97.78(15) . . . . ?
B9 B8 B7 B5 -37.01(14) . . . . ?
B9 B8 B7 B1 64.29(18) . . . . ?
B9 B8 B7 B6 1.01(19) . . . . ?
B9 B5 B4 B6 137.93(15) . . . . ?
B9 B5 B4 B3 37.63(14) . . . . ?
B9 B5 B4 B2 100.38(16) . . . . ?
B9 B5 B7 C9 -1.71(19) . . . . ?
B9 B5 B7 B8 37.35(14) . . . . ?
B9 B5 B7 B1 -63.07(18) . . . . ?
B9 B5 B7 B6 -100.62(16) . . . . ?
B9 B5 B6 B1 63.52(18) . . . . ?
B9 B5 B6 B4 -37.68(14) . . . . ?
B9 B5 B6 B7 101.22(16) . . . . ?
B9 B5 B6 B2 0.07(19) . . . . ?
B9 B10 B3 C10 -135.74(14) . . . . ?
B9 B10 B3 B4 -37.15(14) . . . . ?
B9 B10 B3 B2 -101.03(16) . . . . ?
B9 B4 B6 B5 37.43(14) . . . . ?
B9 B4 B6 B1 -62.90(18) . . . . ?
B9 B4 B6 B7 0.97(19) . . . . ?
B9 B4 B6 B2 -100.37(15) . . . . ?
B9 B4 B3 C10 99.42(15) . . . . ?
B9 B4 B3 B10 37.03(13) . . . . ?
B9 B4 B3 B2 138.11(15) . . . . ?
B9 B4 B2 C10 1.03(18) . . . . ?
B9 B4 B2 B1 63.47(18) . . . . ?
B9 B4 B2 B6 100.72(16) . . . . ?
B9 B4 B2 B3 -37.33(14) . . . . ?
B9 B3 B2 C10 -98.13(14) . . . . ?
B9 B3 B2 B1 -63.17(17) . . . . ?
B9 B3 B2 B4 37.56(14) . . . . ?
B9 B3 B2 B6 0.03(18) . . . . ?
B10 C10 C9 C8 -111.43(16) . . . . ?
B10 C10 C9 B8 38.20(13) . . . . ?
B10 C10 C9 B1 144.60(14) . . . . ?
B10 C10 C9 B7 105.16(15) . . . . ?
B10 C10 B1 C9 -33.07(13) . . . . ?
B10 C10 B1 B7 3.51(18) . . . . ?
B10 C10 B1 B6 65.92(16) . . . . ?
B10 C10 B1 B2 105.00(15) . . . . ?
B10 C10 B3 B9 -38.88(13) . . . . ?
B10 C10 B3 B4 -101.71(15) . . . . ?
B10 C10 B3 B2 -140.96(14) . . . . ?
B10 C10 B2 B1 -103.59(15) . . . . ?
B10 C10 B2 B4 -1.88(18) . . . . ?
B10 C10 B2 B6 -64.55(17) . . . . ?
B10 C10 B2 B3 37.16(13) . . . . ?
B10 C9 B8 B5 101.69(15) . . . . ?
B10 C9 B8 B9 39.42(13) . . . . ?
B10 C9 B8 B7 140.98(14) . . . . ?
B10 C9 B1 C10 33.17(13) . . . . ?
B10 C9 B1 B7 -104.88(15) . . . . ?
B10 C9 B1 B6 -65.82(17) . . . . ?
B10 C9 B1 B2 -3.14(18) . . . . ?
B10 C9 B7 B8 -37.19(14) . . . . ?
B10 C9 B7 B5 2.66(18) . . . . ?
B10 C9 B7 B1 104.74(15) . . . . ?
B10 C9 B7 B6 65.77(17) . . . . ?
B10 B8 B5 B9 -37.28(13) . . . . ?
B10 B8 B5 B4 0.11(19) . . . . ?
B10 B8 B5 B7 101.14(15) . . . . ?
B10 B8 B5 B6 63.59(18) . . . . ?
B10 B8 B9 B5 138.00(15) . . . . ?
B10 B8 B9 B4 100.75(15) . . . . ?
B10 B8 B9 B3 37.40(13) . . . . ?
B10 B8 B7 C9 34.74(13) . . . . ?
B10 B8 B7 B5 -100.05(16) . . . . ?
B10 B8 B7 B1 1.25(19) . . . . ?
B10 B8 B7 B6 -62.03(18) . . . . ?
B10 B9 B4 B5 100.77(16) . . . . ?
B10 B9 B4 B6 63.21(18) . . . . ?
B10 B9 B4 B3 -37.00(13) . . . . ?
B10 B9 B4 B2 0.10(19) . . . . ?
B10 B9 B3 C10 38.65(13) . . . . ?
B10 B9 B3 B4 138.53(15) . . . . ?
B10 B9 B3 B2 100.86(15) . . . . ?
B10 B3 B2 C10 -34.78(13) . . . . ?
B10 B3 B2 B1 0.19(19) . . . . ?
B10 B3 B2 B4 100.91(16) . . . . ?
B10 B3 B2 B6 63.38(17) . . . . ?
B4 B5 B9 B8 -138.39(15) . . . . ?
B4 B5 B9 B10 -100.82(15) . . . . ?
B4 B5 B9 B3 -37.64(14) . . . . ?
B4 B5 B7 C9 62.06(18) . . . . ?
B4 B5 B7 B8 101.12(16) . . . . ?
B4 B5 B7 B1 0.71(19) . . . . ?
B4 B5 B7 B6 -36.85(14) . . . . ?
B4 B5 B6 B1 101.20(16) . . . . ?
B4 B5 B6 B7 138.90(15) . . . . ?
B4 B5 B6 B2 37.75(14) . . . . ?
B4 B9 B10 C10 -1.19(18) . . . . ?
B4 B9 B10 C9 -62.18(17) . . . . ?
B4 B9 B10 B8 -100.98(16) . . . . ?
B4 B9 B10 B3 37.04(14) . . . . ?
B4 B9 B3 C10 -99.88(15) . . . . ?
B4 B9 B3 B10 -138.53(15) . . . . ?
B4 B9 B3 B2 -37.68(14) . . . . ?
B4 B6 B2 C10 99.28(15) . . . . ?
B4 B6 B2 B1 138.18(15) . . . . ?
B4 B6 B2 B3 37.59(13) . . . . ?
B4 B3 B2 C10 -135.68(14) . . . . ?
B4 B3 B2 B1 -100.72(16) . . . . ?
B4 B3 B2 B6 -37.53(14) . . . . ?
B7 C9 B8 B5 -39.29(13) . . . . ?
B7 C9 B8 B9 -101.55(16) . . . . ?
B7 C9 B8 B10 -140.98(14) . . . . ?
B7 C9 B1 C10 138.06(14) . . . . ?
B7 C9 B1 B6 39.06(13) . . . . ?
B7 C9 B1 B2 101.74(15) . . . . ?
B7 C9 B10 C10 -102.01(14) . . . . ?
B7 C9 B10 B8 37.14(14) . . . . ?
B7 C9 B10 B9 -2.49(18) . . . . ?
B7 C9 B10 B3 -65.30(17) . . . . ?
B7 B8 B5 B9 -138.42(15) . . . . ?
B7 B8 B5 B4 -101.03(16) . . . . ?
B7 B8 B5 B6 -37.55(14) . . . . ?
B7 B8 B9 B5 36.85(14) . . . . ?
B7 B8 B9 B10 -101.15(15) . . . . ?
B7 B8 B9 B4 -0.40(19) . . . . ?
B7 B8 B9 B3 -63.74(18) . . . . ?
B7 B8 B10 C10 0.84(18) . . . . ?
B7 B8 B10 C9 -34.66(13) . . . . ?
B7 B8 B10 B9 100.17(16) . . . . ?
B7 B8 B10 B3 62.40(18) . . . . ?
B7 B5 B9 B8 -37.31(14) . . . . ?
B7 B5 B9 B10 0.26(19) . . . . ?
B7 B5 B9 B4 101.08(16) . . . . ?
B7 B5 B9 B3 63.45(18) . . . . ?
B7 B5 B4 B9 -101.08(16) . . . . ?
B7 B5 B4 B6 36.86(14) . . . . ?
B7 B5 B4 B3 -63.44(19) . . . . ?
B7 B5 B4 B2 -0.7(2) . . . . ?
B7 B5 B6 B1 -37.70(14) . . . . ?
B7 B5 B6 B4 -138.90(15) . . . . ?
B7 B5 B6 B2 -101.15(15) . . . . ?
B7 B1 B6 B5 37.25(14) . . . . ?
B7 B1 B6 B4 100.60(16) . . . . ?
B7 B1 B6 B2 138.11(15) . . . . ?
B7 B1 B2 C10 98.20(14) . . . . ?
B7 B1 B2 B4 0.01(18) . . . . ?
B7 B1 B2 B6 -37.34(13) . . . . ?
B7 B1 B2 B3 63.56(17) . . . . ?
B7 B6 B2 C10 -1.20(18) . . . . ?
B7 B6 B2 B1 37.71(14) . . . . ?
B7 B6 B2 B4 -100.48(16) . . . . ?
B7 B6 B2 B3 -62.89(18) . . . . ?
B6 B5 B9 B8 -100.81(16) . . . . ?
B6 B5 B9 B10 -63.24(18) . . . . ?
B6 B5 B9 B4 37.58(14) . . . . ?
B6 B5 B9 B3 -0.05(19) . . . . ?
B6 B5 B4 B9 -137.93(15) . . . . ?
B6 B5 B4 B3 -100.30(16) . . . . ?
B6 B5 B4 B2 -37.56(14) . . . . ?
B6 B5 B7 C9 98.91(15) . . . . ?
B6 B5 B7 B8 137.97(15) . . . . ?
B6 B5 B7 B1 37.55(14) . . . . ?
B6 B1 B7 C9 -135.39(15) . . . . ?
B6 B1 B7 B8 -101.78(16) . . . . ?
B6 B1 B7 B5 -37.92(14) . . . . ?
B6 B1 B2 C10 135.54(14) . . . . ?
B6 B1 B2 B4 37.35(14) . . . . ?
B6 B1 B2 B3 100.90(16) . . . . ?
B6 B4 B3 C10 -1.42(18) . . . . ?
B6 B4 B3 B9 -100.84(16) . . . . ?
B6 B4 B3 B10 -63.81(18) . . . . ?
B6 B4 B3 B2 37.27(13) . . . . ?
B6 B4 B2 C10 -99.68(15) . . . . ?
B6 B4 B2 B1 -37.25(13) . . . . ?
B6 B4 B2 B3 -138.04(15) . . . . ?
B3 C10 C9 C8 -150.90(14) . . . . ?
B3 C10 C9 B8 -1.28(18) . . . . ?
B3 C10 C9 B1 105.13(15) . . . . ?
B3 C10 C9 B10 -39.47(13) . . . . ?
B3 C10 C9 B7 65.69(17) . . . . ?
B3 C10 B1 C9 -100.81(14) . . . . ?
B3 C10 B1 B7 -64.24(17) . . . . ?
B3 C10 B1 B6 -1.82(18) . . . . ?
B3 C10 B1 B2 37.26(14) . . . . ?
B3 C10 B10 C9 137.47(14) . . . . ?
B3 C10 B10 B8 102.00(15) . . . . ?
B3 C10 B10 B9 39.08(13) . . . . ?
B3 C10 B2 B1 -140.74(14) . . . . ?
B3 C10 B2 B4 -39.04(13) . . . . ?
B3 C10 B2 B6 -101.71(15) . . . . ?
B3 B9 B10 C10 -38.23(12) . . . . ?
B3 B9 B10 C9 -99.22(14) . . . . ?
B3 B9 B10 B8 -138.02(15) . . . . ?
B3 B9 B4 B5 137.77(15) . . . . ?
B3 B9 B4 B6 100.21(15) . . . . ?
B3 B9 B4 B2 37.10(13) . . . . ?
B3 B4 B6 B5 100.69(16) . . . . ?
B3 B4 B6 B1 0.36(19) . . . . ?
B3 B4 B6 B7 64.22(18) . . . . ?
B3 B4 B6 B2 -37.12(13) . . . . ?
B3 B4 B2 C10 38.36(13) . . . . ?
B3 B4 B2 B1 100.79(15) . . . . ?
B3 B4 B2 B6 138.04(15) . . . . ?
B2 C10 C9 C8 142.68(14) . . . . ?
B2 C10 C9 B8 -67.69(16) . . . . ?
B2 C10 C9 B1 38.71(13) . . . . ?
B2 C10 C9 B10 -105.89(14) . . . . ?
B2 C10 C9 B7 -0.73(18) . . . . ?
B2 C10 B1 C9 -138.07(14) . . . . ?
B2 C10 B1 B7 -101.49(15) . . . . ?
B2 C10 B1 B6 -39.08(13) . . . . ?
B2 C10 B10 C9 100.33(14) . . . . ?
B2 C10 B10 B8 64.86(17) . . . . ?
B2 C10 B10 B9 1.94(18) . . . . ?
B2 C10 B10 B3 -37.14(14) . . . . ?
B2 C10 B3 B9 102.07(15) . . . . ?
B2 C10 B3 B10 140.96(14) . . . . ?
B2 C10 B3 B4 39.24(13) . . . . ?
B2 B1 B7 C9 -97.91(14) . . . . ?
B2 B1 B7 B8 -64.30(17) . . . . ?
B2 B1 B7 B5 -0.44(18) . . . . ?
B2 B1 B7 B6 37.47(13) . . . . ?
B2 B1 B6 B5 -100.86(16) . . . . ?
B2 B1 B6 B4 -37.50(14) . . . . ?
B2 B1 B6 B7 -138.11(15) . . . . ?
B2 B4 B6 B5 137.80(15) . . . . ?
B2 B4 B6 B1 37.48(13) . . . . ?
B2 B4 B6 B7 101.34(15) . . . . ?
B2 B4 B3 C10 -38.69(13) . . . . ?
B2 B4 B3 B9 -138.11(15) . . . . ?
B2 B4 B3 B10 -101.08(15) . . . . ?
C7 O3 C4 C5 164.8(2) . . . . ?
C7 O3 C4 C3 -14.7(3) . . . . ?
